data_1539089
loop_
_publ_author_name
'Shinnaka, Y.'

_publ_section_title
;
 X-ray study on the disordered structure above the ferroelectric curie
 point in potassium nitrate
;
_journal_name_full 'Journal of the Physical Society of Japan'
_journal_page_first 820
_journal_page_last 828
_journal_volume 17
_journal_year 1962
_chemical_formula_sum 'K N O3'
_chemical_name_systematic 'K (N O3)'
_space_group_IT_number 160
_symmetry_space_group_name_Hall 'P 3* -2'
_symmetry_space_group_name_H-M 'R 3 m :R'
_cell_angle_alpha 73.93
_cell_angle_beta 73.93
_cell_angle_gamma 73.93
_cell_formula_units_Z 1
_cell_length_a 4.498
_cell_length_b 4.498
_cell_length_c 4.498
_cell_volume 82.032
_citation_journal_id_ASTM JUPSAU
_cod_data_source_file Shinnaka_JUPSAU_1962_1590.cif
_cod_data_source_block K1N1O3
_cod_original_cell_volume 82.03189
_cod_original_sg_symbol_Hall 'R 3 -2" (-y+z,x+z,-x+y+z)'
_cod_original_formula_sum 'K1 N1 O3'
_cod_database_code 1539089

loop_
_symmetry_equiv_pos_as_xyz
x,y,z
z,x,y
y,z,x
y,x,z
z,y,x
x,z,y

loop_
_atom_site_label
_atom_site_type_symbol
_atom_site_fract_x
_atom_site_fract_y
_atom_site_fract_z
_atom_site_occupancy
_atom_site_U_iso_or_equiv
N2 N+5 0.48 0.48 0.48 0.5 0.0
O3 O-2 0.254 0.706 0.48 0.125 0.0
O1 O-2 0.561 0.561 0.169 0.5 0.0
N1 N+5 0.43 0.43 0.43 0.5 0.0
K1 K+1 -0.01 -0.01 -0.01 1 0.0
O2 O-2 0.706 0.254 0.48 0.125 0.0
